data_4120169
loop_
_publ_author_name
'Javier Izquierdo'
'Ane Orue'
'Karl A. Scheidt'

_publ_section_title
;
 A Dual Lewis Base Activation Strategy for Enantioselective
 Carbene-Catalyzed Annulations
;
_journal_name_full 'Journal of the American Chemical Society'
_journal_page_first 10634
_journal_page_last 10637
_journal_paper_doi 10.1021/ja405833m
_journal_volume 135
_journal_year 2013
_chemical_formula_moiety 'C10 H10 O2'
_chemical_formula_sum 'C10 H10 O2'
_chemical_formula_weight 162.18
_chemical_name_systematic
;
 ?
;
_space_group_crystal_system monoclinic
_space_group_IT_number 4
_space_group_name_Hall 'P 2yb'
_space_group_name_H-M_alt 'P 1 21 1'
_symmetry_space_group_name_Hall 'P 2yb'
_symmetry_space_group_name_H-M 'P 1 21 1'
_atom_sites_solution_hydrogens geom
_atom_sites_solution_primary direct
_audit_creation_date 2013-05-01
_audit_creation_method
;
  Olex2 1.2
  (compiled Apr 23 2013 17:54:37, GUI svn.r4466)
;
_cell_angle_alpha 90
_cell_angle_beta 100.710(2)
_cell_angle_gamma 90
_cell_formula_units_Z 2
_cell_length_a 7.3733(3)
_cell_length_b 6.0822(3)
_cell_length_c 9.3401(4)
_cell_measurement_reflns_used 5804
_cell_measurement_temperature 100(2)
_cell_measurement_theta_max 64.48
_cell_measurement_theta_min 4.82
_cell_volume 411.57(3)
_computing_data_reduction 'SAINT v7.68A (Bruker, 2009)'
_computing_molecular_graphics
;
O. V. Dolomanov, L. J. Bourhis, R. J. Gildea, J. A. K. Howard and H. Puschmann,
OLEX2: a complete structure solution, refinement and analysis program.
J. Appl. Cryst. (2009). 42, 339-341.
;
_computing_publication_material
;
O. V. Dolomanov, L. J. Bourhis, R. J. Gildea, J. A. K. Howard and H. Puschmann,
OLEX2: a complete structure solution, refinement and analysis program.
J. Appl. Cryst. (2009). 42, 339-341.
;
_computing_structure_refinement
;
SHELXL, G.M. Sheldrick, Acta Cryst.
(2008). A64, 112-122
;
_computing_structure_solution
;
SHELXS, G.M. Sheldrick, Acta Cryst.
(2008). A64, 112-122
;
_diffrn_ambient_temperature 99.99
_diffrn_measured_fraction_theta_full 0.910
_diffrn_measured_fraction_theta_max 0.986
_diffrn_measurement_device_type 'Bruker APEX-II CCD'
_diffrn_measurement_method '\f and \w scans'
_diffrn_radiation_monochromator graphite
_diffrn_radiation_type CuK\a
_diffrn_radiation_wavelength 1.54178
_diffrn_reflns_av_R_equivalents 0.0250
_diffrn_reflns_av_unetI/netI 0.0197
_diffrn_reflns_Laue_measured_fraction_full 0.910
_diffrn_reflns_Laue_measured_fraction_max 0.986
_diffrn_reflns_limit_h_max 8
_diffrn_reflns_limit_h_min -8
_diffrn_reflns_limit_k_max 7
_diffrn_reflns_limit_k_min -6
_diffrn_reflns_limit_l_max 10
_diffrn_reflns_limit_l_min -10
_diffrn_reflns_number 6835
_diffrn_reflns_point_group_measured_fraction_full 0.884
_diffrn_reflns_point_group_measured_fraction_max 0.959
_diffrn_reflns_theta_full 67.679
_diffrn_reflns_theta_max 64.583
_diffrn_reflns_theta_min 4.818
_diffrn_standards_number 0
_exptl_absorpt_coefficient_mu 0.736
_exptl_absorpt_correction_T_max 0.7525
_exptl_absorpt_correction_T_min 0.6450
_exptl_absorpt_correction_type multi-scan
_exptl_absorpt_process_details
;
SADABS-2008/1 (Bruker,2008) was used for absorption correction.
wR2(int) was 0.0646 before and 0.0336 after correction.
The Ratio of minimum to maximum transmission is 0.8571.
The \l/2 correction factor is 0.0015.
;
_exptl_crystal_colour colourless
_exptl_crystal_colour_primary colourless
_exptl_crystal_density_diffrn 1.309
_exptl_crystal_description plate
_exptl_crystal_F_000 172
_exptl_crystal_size_max 0.341
_exptl_crystal_size_mid 0.179
_exptl_crystal_size_min 0.014
_refine_diff_density_max 0.109
_refine_diff_density_min -0.139
_refine_diff_density_rms 0.029
_refine_ls_abs_structure_details
;
 Flack x determined using 563 quotients [(I+)-(I-)]/[(I+)+(I-)]
 (Parsons and Flack (2004), Acta Cryst. A60, s61).
;
_refine_ls_abs_structure_Flack 0.07(10)
_refine_ls_extinction_method none
_refine_ls_goodness_of_fit_ref 1.099
_refine_ls_hydrogen_treatment constr
_refine_ls_matrix_type full
_refine_ls_number_parameters 110
_refine_ls_number_reflns 1324
_refine_ls_number_restraints 1
_refine_ls_restrained_S_all 1.098
_refine_ls_R_factor_all 0.0248
_refine_ls_R_factor_gt 0.0244
_refine_ls_shift/su_max 0.000
_refine_ls_shift/su_mean 0.000
_refine_ls_structure_factor_coef Fsqd
_refine_ls_weighting_details
;
 w=1/[\s^2^(Fo^2^)+(0.0371P)^2^+0.0711P]
 where P=(Fo^2^+2Fc^2^)/3
;
_refine_ls_weighting_scheme calc
_refine_ls_wR_factor_gt 0.0638
_refine_ls_wR_factor_ref 0.0670
_reflns_Friedel_coverage 0.764
_reflns_Friedel_fraction_full 0.853
_reflns_Friedel_fraction_max 0.927
_reflns_number_gt 1311
_reflns_number_total 1324
_reflns_threshold_expression 'I > 2\s(I)'
_cod_data_source_file ja405833m_si_004.cif
_cod_data_source_block n2664
_cod_database_code 4120169
_olex2_refinement_description
;
1. Fixed Uiso
 At 1.2 times of:
  All C(H) groups, All C(H,H) groups
 At 1.5 times of:
  All C(H,H,H) groups
2.a Ternary CH refined with riding coordinates:
 C2(H2)
2.b Secondary CH2 refined with riding coordinates:
 C4(H4A,H4B)
2.c Aromatic/amide H refined with riding coordinates:
 C10(H10), C7(H7), C9(H9), C8(H8)
2.d Idealised Me refined as rotating group:
 C3(H3A,H3B,H3C)
;
_shelx_estimated_absorpt_t_max 0.990
_shelx_estimated_absorpt_t_min 0.788
_shelx_space_group_comment
;
The symmetry employed for this shelxl refinement is uniquely defined
by the following loop, which should always be used as a source of
symmetry information in preference to the above space-group names.
They are only intended as comments.
;
_shelxl_version_number 2012-9

loop_
_space_group_symop_operation_xyz
'x, y, z'
'-x, y+1/2, -z'

loop_
_atom_site_label
_atom_site_type_symbol
_atom_site_fract_x
_atom_site_fract_y
_atom_site_fract_z
_atom_site_U_iso_or_equiv
_atom_site_adp_type
_atom_site_occupancy
_atom_site_site_symmetry_order
_atom_site_calc_flag
_atom_site_refinement_flags_posn
_atom_site_refinement_flags_adp
O2 O -0.20035(17) -0.1192(2) -0.13026(13) 0.0239(3) Uani 1 1 d . .
O1 O -0.19333(18) -0.1952(2) 0.10031(14) 0.0273(3) Uani 1 1 d . .
C10 C -0.3290(3) -0.4383(3) -0.4686(2) 0.0256(5) Uani 1 1 d . .
H10 H -0.3882 -0.5717 -0.5035 0.031 Uiso 1 1 calc R U
C5 C -0.3097(2) -0.3844(3) -0.32149(19) 0.0215(4) Uani 1 1 d . .
C7 C -0.1539(3) -0.0466(3) -0.3696(2) 0.0260(5) Uani 1 1 d . .
H7 H -0.0942 0.0865 -0.3347 0.031 Uiso 1 1 calc R U
C6 C -0.2215(2) -0.1884(3) -0.2761(2) 0.0226(4) Uani 1 1 d . .
C1 C -0.2117(2) -0.2672(3) -0.0215(2) 0.0214(4) Uani 1 1 d . .
C4 C -0.3748(2) -0.5271(3) -0.2098(2) 0.0227(4) Uani 1 1 d . .
H4A H -0.3802 -0.6824 -0.2422 0.027 Uiso 1 1 calc R U
H4B H -0.5002 -0.4818 -0.1983 0.027 Uiso 1 1 calc R U
C9 C -0.2624(3) -0.2987(4) -0.5647(2) 0.0276(5) Uani 1 1 d . .
H9 H -0.2766 -0.3372 -0.6647 0.033 Uiso 1 1 calc R U
C8 C -0.1753(3) -0.1037(4) -0.5155(2) 0.0276(5) Uani 1 1 d . .
H8 H -0.1303 -0.0089 -0.5818 0.033 Uiso 1 1 calc R U
C2 C -0.2405(2) -0.5045(3) -0.0636(2) 0.0221(4) Uani 1 1 d . .
H2 H -0.1186 -0.5637 -0.0780 0.027 Uiso 1 1 calc R U
C3 C -0.2983(3) -0.6366(3) 0.0585(2) 0.0274(5) Uani 1 1 d . .
H3A H -0.2026 -0.6254 0.1463 0.041 Uiso 1 1 calc R U
H3B H -0.3145 -0.7911 0.0290 0.041 Uiso 1 1 calc R U
H3C H -0.4149 -0.5786 0.0788 0.041 Uiso 1 1 calc R U

loop_
_atom_site_aniso_label
_atom_site_aniso_U_11
_atom_site_aniso_U_22
_atom_site_aniso_U_33
_atom_site_aniso_U_23
_atom_site_aniso_U_13
_atom_site_aniso_U_12
O2 0.0310(7) 0.0208(7) 0.0201(6) -0.0009(6) 0.0053(5) -0.0040(5)
O1 0.0336(7) 0.0258(8) 0.0225(7) -0.0029(6) 0.0054(5) -0.0057(6)
C10 0.0237(9) 0.0278(11) 0.0240(10) -0.0030(8) 0.0015(7) 0.0033(8)
C5 0.0186(9) 0.0218(10) 0.0234(9) 0.0001(8) 0.0022(7) 0.0041(7)
C7 0.0248(9) 0.0257(12) 0.0278(10) 0.0028(8) 0.0052(7) -0.0005(8)
C6 0.0209(9) 0.0254(10) 0.0212(9) -0.0012(8) 0.0030(7) 0.0028(8)
C1 0.0179(9) 0.0246(10) 0.0215(10) 0.0011(8) 0.0031(7) -0.0008(7)
C4 0.0241(9) 0.0204(10) 0.0238(10) -0.0026(8) 0.0048(7) -0.0015(8)
C9 0.0248(9) 0.0362(12) 0.0213(10) 0.0006(8) 0.0028(7) 0.0078(8)
C8 0.0253(9) 0.0330(12) 0.0253(9) 0.0089(10) 0.0063(7) 0.0036(9)
C2 0.0222(8) 0.0209(10) 0.0230(10) 0.0003(8) 0.0035(7) 0.0016(8)
C3 0.0349(10) 0.0217(11) 0.0252(9) 0.0011(8) 0.0043(8) -0.0004(8)

loop_
_atom_type_symbol
_atom_type_description
_atom_type_scat_dispersion_real
_atom_type_scat_dispersion_imag
_atom_type_scat_source
C C 0.0181 0.0091 'International Tables Vol C Tables 4.2.6.8 and 6.1.1.4'
H H 0.0000 0.0000 'International Tables Vol C Tables 4.2.6.8 and 6.1.1.4'
O O 0.0492 0.0322 'International Tables Vol C Tables 4.2.6.8 and 6.1.1.4'

loop_
_geom_angle_atom_site_label_1
_geom_angle_atom_site_label_2
_geom_angle_atom_site_label_3
_geom_angle
C1 O2 C6 120.64(14)
C5 C10 H10 119.7
C9 C10 H10 119.7
C9 C10 C5 120.62(19)
C10 C5 C4 124.12(18)
C6 C5 C10 117.39(17)
C6 C5 C4 118.47(16)
C6 C7 H7 120.8
C6 C7 C8 118.39(18)
C8 C7 H7 120.8
C5 C6 O2 121.01(16)
C7 C6 O2 115.88(17)
C7 C6 C5 123.09(17)
O2 C1 C2 117.54(15)
O1 C1 O2 116.74(18)
O1 C1 C2 125.70(18)
C5 C4 H4A 109.8
C5 C4 H4B 109.8
C5 C4 C2 109.20(15)
H4A C4 H4B 108.3
C2 C4 H4A 109.8
C2 C4 H4B 109.8
C10 C9 H9 119.8
C8 C9 C10 120.40(17)
C8 C9 H9 119.8
C7 C8 H8 119.9
C9 C8 C7 120.11(18)
C9 C8 H8 119.9
C1 C2 C4 110.83(15)
C1 C2 H2 107.1
C1 C2 C3 110.96(15)
C4 C2 H2 107.1
C3 C2 C4 113.29(15)
C3 C2 H2 107.1
C2 C3 H3A 109.5
C2 C3 H3B 109.5
C2 C3 H3C 109.5
H3A C3 H3B 109.5
H3A C3 H3C 109.5
H3B C3 H3C 109.5

loop_
_geom_bond_atom_site_label_1
_geom_bond_atom_site_label_2
_geom_bond_distance
O2 C6 1.406(2)
O2 C1 1.371(2)
O1 C1 1.203(2)
C10 H10 0.9500
C10 C5 1.394(3)
C10 C9 1.390(3)
C5 C6 1.386(3)
C5 C4 1.503(3)
C7 H7 0.9500
C7 C6 1.385(3)
C7 C8 1.386(3)
C1 C2 1.501(3)
C4 H4A 0.9900
C4 H4B 0.9900
C4 C2 1.537(2)
C9 H9 0.9500
C9 C8 1.386(3)
C8 H8 0.9500
C2 H2 1.0000
C2 C3 1.519(3)
C3 H3A 0.9800
C3 H3B 0.9800
C3 H3C 0.9800

loop_
_geom_torsion_atom_site_label_1
_geom_torsion_atom_site_label_2
_geom_torsion_atom_site_label_3
_geom_torsion_atom_site_label_4
_geom_torsion
O2 C1 C2 C4 -38.8(2)
O2 C1 C2 C3 -165.59(14)
O1 C1 C2 C4 143.02(17)
O1 C1 C2 C3 16.2(2)
C10 C5 C6 O2 178.41(16)
C10 C5 C6 C7 0.3(3)
C10 C5 C4 C2 145.39(18)
C10 C9 C8 C7 0.1(3)
C5 C10 C9 C8 0.1(3)
C5 C4 C2 C1 52.4(2)
C5 C4 C2 C3 177.87(15)
C6 O2 C1 O1 -179.55(14)
C6 O2 C1 C2 2.1(2)
C6 C5 C4 C2 -33.3(2)
C6 C7 C8 C9 -0.1(3)
C1 O2 C6 C5 20.6(2)
C1 O2 C6 C7 -161.11(16)
C4 C5 C6 O2 -2.8(2)
C4 C5 C6 C7 179.03(16)
C9 C10 C5 C6 -0.3(3)
C9 C10 C5 C4 -178.97(16)
C8 C7 C6 O2 -178.30(16)
C8 C7 C6 C5 -0.1(3)
